data_4085519
loop_
_publ_author_name
'Cadenbach, Thomas'
'Pankhurst, James R.'
'Hofmann, Tommy A.'
'Curcio, Massimiliano'
'Arnold, Polly L.'
'Love, Jason B.'

_publ_section_title
;
 Macrocyclic Platforms for the Construction of Tetranuclear Oxo and
 Hydroxo Zinc Clusters
;
_journal_issue 11
_journal_name_full Organometallics
_journal_page_first 2608
_journal_paper_doi 10.1021/om501244n
_journal_volume 34
_journal_year 2015
_chemical_formula_moiety 'C62 H28 F9.98 N8 O4 Zn4, C4 H8 O'
_chemical_formula_sum 'C66 H36 F9.98 N8 O5 Zn4'
_chemical_formula_weight 1472.13
_space_group_crystal_system triclinic
_space_group_IT_number 2
_space_group_name_Hall '-P 1'
_space_group_name_H-M_alt 'P -1'
_symmetry_space_group_name_Hall '-P 1'
_symmetry_space_group_name_H-M 'P -1'
_atom_sites_solution_hydrogens geom
_audit_creation_date 2014-12-02
_audit_creation_method
;
Olex2 1.2
(compiled 2014.11.28 svn.r3107 for OlexSys, GUI svn.r4957)
;
_cell_angle_alpha 104.772(4)
_cell_angle_beta 99.895(3)
_cell_angle_gamma 102.885(4)
_cell_formula_units_Z 2
_cell_length_a 12.5794(3)
_cell_length_b 14.5209(8)
_cell_length_c 21.8649(10)
_cell_measurement_reflns_used 20894
_cell_measurement_temperature 173(2)
_cell_measurement_theta_max 29.1170
_cell_measurement_theta_min 3.3750
_cell_volume 3652.2(3)
_computing_cell_refinement
;
CrysAlisPro, Agilent Technologies,
Version 1.171.37.34 (release 22-05-2014 CrysAlis171 .NET)
(compiled May 22 2014,16:03:01)
;
_computing_data_collection
;
CrysAlisPro, Agilent Technologies,
Version 1.171.37.34 (release 22-05-2014 CrysAlis171 .NET)
(compiled May 22 2014,16:03:01)
;
_computing_data_reduction
;
CrysAlisPro, Agilent Technologies,
Version 1.171.37.34 (release 22-05-2014 CrysAlis171 .NET)
(compiled May 22 2014,16:03:01)
;
_computing_molecular_graphics 'Olex2 (Dolomanov et al., 2009)'
_computing_publication_material 'Olex2 (Dolomanov et al., 2009)'
_computing_structure_refinement 'ShelXL (Sheldrick, 2008)'
_computing_structure_solution 'SIR-92 (Altomare, 1994)'
_diffrn_ambient_temperature 173.15
_diffrn_detector_area_resol_mean 8.0521
_diffrn_measured_fraction_theta_full 0.998
_diffrn_measured_fraction_theta_max 0.922
_diffrn_measurement_device_type 'Xcalibur, Eos'
_diffrn_measurement_method '\w scans'
_diffrn_radiation_type MoK\a
_diffrn_radiation_wavelength 0.71073
_diffrn_reflns_av_R_equivalents 0.0945
_diffrn_reflns_av_unetI/netI 0.0788
_diffrn_reflns_Laue_measured_fraction_full 0.998
_diffrn_reflns_Laue_measured_fraction_max 0.922
_diffrn_reflns_limit_h_max 16
_diffrn_reflns_limit_h_min -17
_diffrn_reflns_limit_k_max 19
_diffrn_reflns_limit_k_min -19
_diffrn_reflns_limit_l_max 29
_diffrn_reflns_limit_l_min -29
_diffrn_reflns_number 83941
_diffrn_reflns_point_group_measured_fraction_full 0.998
_diffrn_reflns_point_group_measured_fraction_max 0.922
_diffrn_reflns_theta_full 25.242
_diffrn_reflns_theta_max 29.224
_diffrn_reflns_theta_min 3.023
_diffrn_source 'Enhance (Mo) X-ray Source'
_exptl_absorpt_coefficient_mu 1.372
_exptl_absorpt_correction_T_max 1.0000
_exptl_absorpt_correction_T_min 0.41817
_exptl_absorpt_correction_type multi-scan
_exptl_absorpt_process_details
;
CrysAlisPro, Agilent Technologies,
Version 1.171.37.34 (release 22-05-2014 CrysAlis171 .NET)
(compiled May 22 2014,16:03:01)
Empirical absorption correction using spherical harmonics,
 implemented in SCALE3 ABSPACK scaling algorithm.
Empirical absorption correction using spherical harmonics,
 implemented in SCALE3 ABSPACK scaling algorithm.
;
_exptl_crystal_colour 'clear light yellow'
_exptl_crystal_density_diffrn 1.339
_exptl_crystal_description block
_exptl_crystal_F_000 1476
_exptl_crystal_size_max 0.3120
_exptl_crystal_size_mid 0.2660
_exptl_crystal_size_min 0.1000
_refine_diff_density_max 5.395
_refine_diff_density_min -0.975
_refine_diff_density_rms 0.205
_refine_ls_extinction_method none
_refine_ls_goodness_of_fit_ref 1.054
_refine_ls_hydrogen_treatment constr
_refine_ls_matrix_type full
_refine_ls_number_parameters 938
_refine_ls_number_reflns 18282
_refine_ls_number_restraints 267
_refine_ls_restrained_S_all 1.047
_refine_ls_R_factor_all 0.1379
_refine_ls_R_factor_gt 0.0992
_refine_ls_shift/su_max 0.001
_refine_ls_shift/su_mean 0.000
_refine_ls_structure_factor_coef Fsqd
_refine_ls_weighting_details 'w=1/[\s^2^(Fo^2^)+(0.2000P)^2^] where P=(Fo^2^+2Fc^2^)/3'
_refine_ls_weighting_scheme calc
_refine_ls_wR_factor_gt 0.2673
_refine_ls_wR_factor_ref 0.3069
_reflns_Friedel_coverage 0.000
_reflns_number_gt 11480
_reflns_number_total 18282
_reflns_threshold_expression 'I > 2\s(I)'
_cod_data_source_file om501244n_si_002.cif
_cod_data_source_block j14034_Zn4(OH)4_compound_4
_cod_depositor_comments 'Adding full bibliography for 4085516--4085519.cif.'
_cod_database_code 4085519
_shelx_space_group_comment
;
The symmetry employed for this shelxl refinement is uniquely defined
by the following loop, which should always be used as a source of
symmetry information in preference to the above space-group names.
They are only intended as comments.
;
_olex2_refinement_description
;
1. Fixed Uiso
 At 1.2 times of:
  All C(H) groups, All C(H,H) groups
2. Uiso/Uaniso restraints and constraints
Uanis(F1B) = Uanis(F1A) = Uanis(F2A) = Uanis(F3A) = Uanis(F4A) = Uanis(F5A) =
Uanis(F5B) = Uanis(F4B) = Uanis(F3B) = Uanis(F2B)
3. Rigid body (RIGU) restrains
 F1A, F1B, F2A, F2B, F3A, F3B, F4A, F4B, F5A, F5B
 with sigma for 1-2 distances of 0.004 and sigma for 1-3 distances of 0.004
 F6A, F6B, F7A, F7B, F8A, F8B, F9A, F9B, F10A, F10B
 with sigma for 1-2 distances of 0.004 and sigma for 1-3 distances of 0.004
 C52A, C52B, C53A, C53B, C54A, C54B, C55A, C55B, C56A, C56B, C57A, C57B
 with sigma for 1-2 distances of 0.004 and sigma for 1-3 distances of 0.004
 C58A, C58B, C59A, C59B, C60A, C60B, C61A, C61B, C62A, C62B, C63A, C63B
 with sigma for 1-2 distances of 0.004 and sigma for 1-3 distances of 0.004
4. Others
 Sof(C52B)=Sof(C53B)=Sof(C54B)=Sof(C55B)=Sof(C56B)=Sof(C57B)=1-FVAR(1)
 Sof(C52A)=Sof(C53A)=Sof(C54A)=Sof(C55A)=Sof(C56A)=Sof(C57A)=FVAR(1)
 Sof(C58B)=Sof(C59B)=Sof(C60B)=Sof(C61B)=Sof(C62B)=Sof(C63B)=1-FVAR(2)
 Sof(C58A)=Sof(C59A)=Sof(C60A)=Sof(C61A)=Sof(C62A)=Sof(C63A)=FVAR(2)
 Sof(F1B)=Sof(F2B)=Sof(F3B)=Sof(F4B)=Sof(F5B)=1-FVAR(3)
 Sof(F1A)=Sof(F2A)=Sof(F3A)=Sof(F4A)=Sof(F5A)=FVAR(3)
 Sof(F6B)=Sof(F7B)=Sof(F9B)=Sof(F10B)=1-FVAR(4)
 Sof(F6A)=Sof(F7A)=Sof(F8A)=Sof(F9A)=Sof(F10A)=Sof(F8B)=FVAR(4)
5.a Secondary CH2 refined with riding coordinates:
 C64(H64A,H64B), C65(H65A,H65B), C66(H66A,H66B), C67(H67A,H67B)
5.b Aromatic/amide H refined with riding coordinates:
 C3(H3), C4(H4), C6(H6), C8(H8), C9(H9), C10(H10), C12(H12), C14(H14),
 C15(H15), C16(H16), C19(H19), C22(H22), C24(H24), C25(H25), C29(H29), C30(H30),
  C32(H32), C34(H34), C35(H35), C36(H36), C38(H38), C40(H40), C41(H41),
 C42(H42), C45(H45), C47(H47), C49(H49), C50(H50)
5.c Fitted hexagon refined as free rotating group:
 C52A(C53A,C54A,C55A,C56A,C57A), C58A(C59A,C60A,C61A,C62A,C63A), C52B(C53B,
 C54B,C55B,C56B,C57B), C58B(C59B,C60B,C61B,C62B,C63B)
;
_shelx_shelxl_version_number 2014/7
_olex2_submission_special_instructions 'No special instructions were received'

loop_
_space_group_symop_operation_xyz
'x, y, z'
'-x, -y, -z'

loop_
_atom_site_label
_atom_site_type_symbol
_atom_site_fract_x
_atom_site_fract_y
_atom_site_fract_z
_atom_site_U_iso_or_equiv
_atom_site_adp_type
_atom_site_occupancy
_atom_site_site_symmetry_order
_atom_site_calc_flag
_atom_site_refinement_flags_posn
_atom_site_refinement_flags_adp
_atom_site_refinement_flags_occupancy
_atom_site_disorder_assembly
_atom_site_disorder_group
Zn1 Zn 0.47755(5) 0.69114(5) 0.34736(3) 0.02915(18) Uani 1 1 d . . . . .
Zn2 Zn 0.50636(5) 0.90311(5) 0.30265(3) 0.02882(18) Uani 1 1 d . . . . .
Zn3 Zn 0.61045(5) 0.80487(4) 0.18418(3) 0.02643(17) Uani 1 1 d . . . . .
Zn4 Zn 0.58153(5) 0.59245(4) 0.23034(3) 0.02574(17) Uani 1 1 d . . . . .
O1 O 0.4169(3) 0.7904(3) 0.32179(19) 0.0346(9) Uani 1 1 d . . . . .
O2 O 0.6326(3) 0.8637(3) 0.27693(17) 0.0299(8) Uani 1 1 d . . . . .
O3 O 0.5533(3) 0.6651(3) 0.17077(18) 0.0316(8) Uani 1 1 d . . . . .
O4 O 0.6103(3) 0.6894(3) 0.31490(17) 0.0324(8) Uani 1 1 d . . . . .
N1 N 0.3647(4) 0.5641(3) 0.3360(2) 0.0315(10) Uani 1 1 d . . . . .
N2 N 0.5023(4) 0.7098(4) 0.4456(2) 0.0341(10) Uani 1 1 d . . . . .
N3 N 0.5410(4) 1.0346(3) 0.3782(2) 0.0327(10) Uani 1 1 d . . . . .
N4 N 0.4228(4) 0.9662(3) 0.2467(2) 0.0291(9) Uani 1 1 d . . . . .
N5 N 0.5342(4) 0.8543(3) 0.1172(2) 0.0292(9) Uani 1 1 d . . . . .
N6 N 0.7483(4) 0.8359(3) 0.1444(2) 0.0321(10) Uani 1 1 d . . . . .
N7 N 0.7020(4) 0.5183(3) 0.2145(2) 0.0311(10) Uani 1 1 d . . . . .
N8 N 0.4759(4) 0.4574(3) 0.2069(2) 0.0286(9) Uani 1 1 d . . . . .
C1 C 0.2831(4) 0.4577(4) 0.2210(3) 0.0301(11) Uani 1 1 d . . . . .
C2 C 0.2915(4) 0.4795(4) 0.2936(3) 0.0300(11) Uani 1 1 d . . . . .
C3 C 0.2319(5) 0.4247(4) 0.3271(3) 0.0353(12) Uani 1 1 d . . . . .
H3 H 0.1755 0.3631 0.3083 0.042 Uiso 1 1 calc R . . . .
C4 C 0.2712(5) 0.4782(5) 0.3938(3) 0.0379(13) Uani 1 1 d . . . . .
H4 H 0.2473 0.4601 0.4290 0.046 Uiso 1 1 calc R . . . .
C5 C 0.3522(5) 0.5629(4) 0.3972(3) 0.0320(11) Uani 1 1 d . . . . .
C6 C 0.4255(5) 0.6385(5) 0.4526(3) 0.0394(13) Uani 1 1 d . . . . .
H6 H 0.4189 0.6373 0.4950 0.047 Uiso 1 1 calc R . . . .
C8 C 0.6339(6) 0.7238(5) 0.5447(3) 0.0441(15) Uani 1 1 d . . . . .
H8 H 0.6049 0.6542 0.5358 0.053 Uiso 1 1 calc R . . . .
C9 C 0.7199(6) 0.7774(6) 0.6002(3) 0.0484(16) Uani 1 1 d . . . . .
H9 H 0.7488 0.7437 0.6282 0.058 Uiso 1 1 calc R . . . .
C10 C 0.7630(5) 0.8769(5) 0.6148(3) 0.0462(15) Uani 1 1 d . . . . .
H10 H 0.8203 0.9130 0.6533 0.055 Uiso 1 1 calc R . . . .
C11 C 0.7211(5) 0.9271(5) 0.5714(3) 0.0397(14) Uani 1 1 d . . . . .
C12 C 0.7663(6) 1.0298(5) 0.5866(3) 0.0477(16) Uani 1 1 d . . . . .
H12 H 0.8207 1.0655 0.6264 0.057 Uiso 1 1 calc R . . . .
C13 C 0.7319(5) 1.0808(5) 0.5433(3) 0.0403(14) Uani 1 1 d . . . . .
C14 C 0.7825(6) 1.1846(5) 0.5593(3) 0.0503(17) Uani 1 1 d . . . . .
H14 H 0.8348 1.2199 0.5999 0.060 Uiso 1 1 calc R . . . .
C15 C 0.7549(6) 1.2329(5) 0.5152(3) 0.0527(18) Uani 1 1 d . . . . .
H15 H 0.7900 1.3017 0.5247 0.063 Uiso 1 1 calc R . . . .
C16 C 0.6754(6) 1.1812(5) 0.4562(3) 0.0451(15) Uani 1 1 d . . . . .
H16 H 0.6587 1.2162 0.4262 0.054 Uiso 1 1 calc R . . . .
C17 C 0.6210(5) 1.0834(4) 0.4400(3) 0.0349(12) Uani 1 1 d . . . . .
C18 C 0.6479(5) 1.0271(4) 0.4840(3) 0.0357(13) Uani 1 1 d . . . . .
C19 C 0.5984(5) 0.9246(4) 0.4711(3) 0.0325(12) Uani 1 1 d . . . . .
H19 H 0.5397 0.8899 0.4330 0.039 Uiso 1 1 calc R . . . .
C20 C 0.6337(5) 0.8729(4) 0.5131(2) 0.0316(11) Uani 1 1 d . . . . .
C21 C 0.5896(5) 0.7698(5) 0.5021(3) 0.0366(13) Uani 1 1 d . . . . .
C22 C 0.4853(5) 1.0890(4) 0.3531(3) 0.0356(12) Uani 1 1 d . . . . .
H22 H 0.4848 1.1511 0.3806 0.043 Uiso 1 1 calc R . . . .
C23 C 0.4274(5) 1.0586(4) 0.2877(3) 0.0327(12) Uani 1 1 d . . . . .
C24 C 0.3791(5) 1.1119(4) 0.2525(3) 0.0398(14) Uani 1 1 d . . . . .
H24 H 0.3724 1.1771 0.2690 0.048 Uiso 1 1 calc R . . . .
C25 C 0.3422(5) 1.0510(4) 0.1881(3) 0.0350(12) Uani 1 1 d . . . . .
H25 H 0.3048 1.0666 0.1521 0.042 Uiso 1 1 calc R . . . .
C26 C 0.3703(4) 0.9622(4) 0.1861(2) 0.0263(10) Uani 1 1 d . . . . .
C27 C 0.3460(4) 0.8688(4) 0.1290(3) 0.0302(11) Uani 1 1 d . . . . .
C28 C 0.4362(4) 0.8690(4) 0.0906(2) 0.0280(11) Uani 1 1 d . . . . .
C29 C 0.4377(5) 0.8838(5) 0.0301(3) 0.0432(15) Uani 1 1 d . . . . .
H29 H 0.3786 0.8952 0.0022 0.052 Uiso 1 1 calc R . . . .
C30 C 0.5416(5) 0.8787(5) 0.0183(3) 0.0452(15) Uani 1 1 d . . . . .
H30 H 0.5674 0.8856 -0.0190 0.054 Uiso 1 1 calc R . . . .
C31 C 0.6011(5) 0.8613(5) 0.0734(3) 0.0348(12) Uani 1 1 d . . . . .
C32 C 0.7122(5) 0.8567(4) 0.0910(3) 0.0362(13) Uani 1 1 d . . . . .
H32 H 0.7617 0.8688 0.0639 0.043 Uiso 1 1 calc R . . . .
C33 C 0.8656(4) 0.8556(4) 0.1685(3) 0.0328(12) Uani 1 1 d . . . . .
C34 C 0.9363(5) 0.9413(5) 0.1670(3) 0.0432(14) Uani 1 1 d . . . . .
H34 H 0.9063 0.9852 0.1483 0.052 Uiso 1 1 calc R . . . .
C35 C 1.0532(5) 0.9650(5) 0.1929(4) 0.0543(19) Uani 1 1 d . . . . .
H35 H 1.1010 1.0241 0.1905 0.065 Uiso 1 1 calc R . . . .
C36 C 1.0983(5) 0.9055(5) 0.2209(3) 0.0464(16) Uani 1 1 d . . . . .
H36 H 1.1770 0.9241 0.2391 0.056 Uiso 1 1 calc R . . . .
C37 C 1.0291(4) 0.8145(5) 0.2236(3) 0.0389(14) Uani 1 1 d . . . . .
C38 C 1.0732(5) 0.7504(5) 0.2508(3) 0.0402(14) Uani 1 1 d . . . . .
H38 H 1.1522 0.7674 0.2674 0.048 Uiso 1 1 calc R . . . .
C39 C 1.0079(4) 0.6635(5) 0.2551(3) 0.0376(14) Uani 1 1 d . . . . .
C40 C 1.0555(5) 0.5983(5) 0.2820(3) 0.0439(15) Uani 1 1 d . . . . .
H40 H 1.1347 0.6151 0.2981 0.053 Uiso 1 1 calc R . . . .
C41 C 0.9903(5) 0.5130(6) 0.2852(3) 0.0488(16) Uani 1 1 d . . . . .
H41 H 1.0239 0.4703 0.3032 0.059 Uiso 1 1 calc R . . . .
C42 C 0.8721(5) 0.4867(5) 0.2617(3) 0.0419(14) Uani 1 1 d . . . . .
H42 H 0.8272 0.4269 0.2648 0.050 Uiso 1 1 calc R . . . .
C43 C 0.8218(4) 0.5458(4) 0.2347(3) 0.0329(12) Uani 1 1 d . . . . .
C44 C 0.8874(4) 0.6361(4) 0.2293(3) 0.0307(11) Uani 1 1 d . . . . .
C45 C 0.8422(4) 0.6997(4) 0.2007(2) 0.0295(11) Uani 1 1 d . . . . .
H45 H 0.7634 0.6817 0.1828 0.035 Uiso 1 1 calc R . . . .
C46 C 0.9089(4) 0.7882(4) 0.1976(3) 0.0298(11) Uani 1 1 d . . . . .
C47 C 0.6476(5) 0.4242(4) 0.1883(3) 0.0362(12) Uani 1 1 d . . . . .
H47 H 0.6878 0.3777 0.1745 0.043 Uiso 1 1 calc R . . . .
C48 C 0.5303(4) 0.3907(4) 0.1802(3) 0.0319(11) Uani 1 1 d . . . . .
C49 C 0.4565(5) 0.2964(5) 0.1524(3) 0.0475(16) Uani 1 1 d . . . . .
H49 H 0.4735 0.2384 0.1300 0.057 Uiso 1 1 calc R . . . .
C50 C 0.3521(5) 0.3033(4) 0.1637(3) 0.0409(14) Uani 1 1 d . . . . .
H50 H 0.2849 0.2507 0.1519 0.049 Uiso 1 1 calc R . . . .
C51 C 0.3670(4) 0.4048(4) 0.1965(3) 0.0301(11) Uani 1 1 d . . . . .
O5 O 0.3744(5) 0.5540(5) 0.0675(3) 0.0822(19) Uani 1 1 d . . . . .
C64 C 0.3404(8) 0.4482(7) 0.0445(4) 0.077(3) Uani 1 1 d . . . . .
H64A H 0.2686 0.4217 0.0551 0.092 Uiso 1 1 calc R . . . .
H64B H 0.3982 0.4214 0.0648 0.092 Uiso 1 1 calc R . . . .
C65 C 0.3272(7) 0.4214(6) -0.0247(4) 0.065(2) Uani 1 1 d . . . . .
H65A H 0.2565 0.3680 -0.0470 0.078 Uiso 1 1 calc R . . . .
H65B H 0.3908 0.3971 -0.0364 0.078 Uiso 1 1 calc R . . . .
C66 C 0.3243(7) 0.5117(7) -0.0452(4) 0.074(3) Uani 1 1 d . . . . .
H66A H 0.3882 0.5309 -0.0645 0.089 Uiso 1 1 calc R . . . .
H66B H 0.2533 0.4998 -0.0775 0.089 Uiso 1 1 calc R . . . .
C67 C 0.3325(11) 0.5877(7) 0.0141(5) 0.107(4) Uani 1 1 d . . . . .
H67A H 0.3844 0.6512 0.0162 0.128 Uiso 1 1 calc R . . . .
H67B H 0.2578 0.5979 0.0160 0.128 Uiso 1 1 calc R . . . .
C52A C 0.1613(9) 0.4109(14) 0.1809(9) 0.035(4) Uani 0.53(5) 1 d . U P A 1
C53A C 0.0941(12) 0.3178(13) 0.1755(8) 0.038(4) Uani 0.53(5) 1 d G U P A 1
C54A C -0.0172(10) 0.2861(15) 0.1400(8) 0.043(4) Uani 0.53(5) 1 d G U P A 1
C55A C -0.0613(10) 0.348(2) 0.1099(7) 0.045(5) Uani 0.53(5) 1 d G U P A 1
C56A C 0.0059(16) 0.441(2) 0.1152(7) 0.051(5) Uani 0.53(5) 1 d G U P A 1
C57A C 0.1172(15) 0.4723(15) 0.1508(8) 0.048(4) Uani 0.53(5) 1 d G U P A 1
F1A F 0.1601(8) 0.2524(9) 0.2154(6) 0.0570(7) Uani 0.463(5) 1 d . U P A 1
F2A F -0.0822(7) 0.1996(8) 0.1335(5) 0.0570(7) Uani 0.463(5) 1 d . U P A 1
F3A F -0.1724(7) 0.3195(8) 0.0768(5) 0.0570(7) Uani 0.463(5) 1 d . U P A 1
F4A F -0.0381(7) 0.4990(8) 0.0852(5) 0.0570(7) Uani 0.463(5) 1 d . U P A 1
F5A F 0.1760(8) 0.5593(8) 0.1535(6) 0.0570(7) Uani 0.463(5) 1 d . U P A 1
C58A C 0.2278(7) 0.8413(13) 0.0879(9) 0.037(4) Uani 0.515(17) 1 d . U P B .
C59A C 0.1591(10) 0.7566(12) 0.0942(8) 0.044(3) Uani 0.515(17) 1 d G U P . .
C60A C 0.0457(9) 0.7239(10) 0.0623(7) 0.045(3) Uani 0.515(17) 1 d G U P B .
C61A C 0.0010(7) 0.7760(11) 0.0242(6) 0.050(4) Uani 0.515(17) 1 d G U P . .
C62A C 0.0697(10) 0.8608(10) 0.0180(6) 0.043(3) Uani 0.515(17) 1 d G U P B .
C63A C 0.1831(10) 0.8934(10) 0.0498(8) 0.036(3) Uani 0.515(17) 1 d G U P . .
F6A F 0.1910(16) 0.7015(18) 0.1302(9) 0.048(3) Uani 0.490(8) 1 d . U P B .
F7A F -0.0249(17) 0.6394(18) 0.0650(13) 0.097(7) Uani 0.490(8) 1 d . U P . .
F8A F -0.1116(11) 0.7495(12) -0.0074(8) 0.079(5) Uani 0.490(8) 1 d . U P B .
F9A F 0.0336(19) 0.9097(13) -0.0196(12) 0.082(5) Uani 0.490(8) 1 d . U P . .
F10A F 0.2477(16) 0.9750(14) 0.0449(8) 0.034(3) Uani 0.490(8) 1 d . U P B .
C52B C 0.1595(10) 0.3965(14) 0.1813(11) 0.042(6) Uani 0.47(5) 1 d . U P A 2
C53B C 0.1089(15) 0.3023(14) 0.1833(11) 0.044(5) Uani 0.47(5) 1 d G U P A 2
C54B C -0.0039(15) 0.2565(15) 0.1526(9) 0.043(5) Uani 0.47(5) 1 d G U P A 2
C55B C -0.0661(8) 0.305(2) 0.1198(8) 0.040(5) Uani 0.47(5) 1 d G U P A 2
C56B C -0.0156(12) 0.399(2) 0.1177(6) 0.041(5) Uani 0.47(5) 1 d G U P A 2
C57B C 0.0973(13) 0.4449(15) 0.1484(8) 0.031(4) Uani 0.47(5) 1 d G U P A 2
F1B F 0.1323(7) 0.2549(8) 0.2018(5) 0.0570(7) Uani 0.537(5) 1 d . U P A 2
F2B F -0.0592(6) 0.1699(6) 0.1524(4) 0.0570(7) Uani 0.537(5) 1 d . U P A 2
F3B F -0.1768(6) 0.2705(7) 0.0877(4) 0.0570(7) Uani 0.537(5) 1 d . U P A 2
F4B F -0.0722(6) 0.4499(7) 0.0856(4) 0.0570(7) Uani 0.537(5) 1 d . U P A 2
F5B F 0.1424(7) 0.5358(7) 0.1464(5) 0.0570(7) Uani 0.537(5) 1 d . U P A 2
C58B C 0.2246(8) 0.8469(16) 0.0827(10) 0.041(5) Uani 0.485(17) 1 d . U P B 2
C59B C 0.1382(12) 0.7678(12) 0.0821(8) 0.037(3) Uani 0.485(17) 1 d G U P B 2
C60B C 0.0298(9) 0.7523(10) 0.0463(7) 0.044(3) Uani 0.485(17) 1 d G U P B 2
C61B C 0.0077(8) 0.8160(12) 0.0110(6) 0.051(4) Uani 0.485(17) 1 d G U P B 2
C62B C 0.0940(12) 0.8952(12) 0.0116(8) 0.051(4) Uani 0.485(17) 1 d G U P B 2
C63B C 0.2025(11) 0.9107(14) 0.0475(11) 0.051(4) Uani 0.485(17) 1 d G U P B 2
F6B F 0.1604(16) 0.7085(17) 0.1145(10) 0.053(4) Uani 0.510(8) 1 d . U P B 2
F7B F -0.0506(15) 0.6724(16) 0.0458(11) 0.088(6) Uani 0.510(8) 1 d . U P B 2
F8B F -0.0973(11) 0.7961(13) -0.0240(8) 0.085(5) Uani 0.490(8) 1 d . U P B 2
F9B F 0.0628(19) 0.9518(13) -0.0259(11) 0.082(5) Uani 0.510(8) 1 d . U P B 2
F10B F 0.2769(18) 0.9885(19) 0.0430(12) 0.061(6) Uani 0.510(8) 1 d . U P B 2

loop_
_atom_site_aniso_label
_atom_site_aniso_U_11
_atom_site_aniso_U_22
_atom_site_aniso_U_33
_atom_site_aniso_U_23
_atom_site_aniso_U_13
_atom_site_aniso_U_12
Zn1 0.0371(3) 0.0272(3) 0.0223(3) 0.0056(3) 0.0084(2) 0.0087(3)
Zn2 0.0367(3) 0.0263(3) 0.0250(3) 0.0059(3) 0.0080(2) 0.0138(3)
Zn3 0.0285(3) 0.0286(3) 0.0254(3) 0.0092(3) 0.0103(2) 0.0102(2)
Zn4 0.0284(3) 0.0243(3) 0.0252(3) 0.0054(2) 0.0080(2) 0.0102(2)
O1 0.040(2) 0.035(2) 0.033(2) 0.0132(17) 0.0119(16) 0.0133(17)
O2 0.0378(19) 0.0265(19) 0.0274(18) 0.0047(15) 0.0128(15) 0.0135(15)
O3 0.0325(18) 0.0270(19) 0.033(2) 0.0079(16) 0.0045(15) 0.0069(15)
O4 0.0366(19) 0.033(2) 0.0249(18) 0.0046(16) 0.0073(15) 0.0104(16)
N1 0.033(2) 0.032(2) 0.031(2) 0.010(2) 0.0074(19) 0.0121(19)
N2 0.048(3) 0.033(3) 0.023(2) 0.0031(19) 0.0101(19) 0.019(2)
N3 0.042(2) 0.031(2) 0.028(2) 0.0066(19) 0.0091(19) 0.017(2)
N4 0.034(2) 0.029(2) 0.024(2) 0.0061(18) 0.0061(18) 0.0106(18)
N5 0.037(2) 0.032(2) 0.026(2) 0.0127(19) 0.0153(18) 0.0153(19)
N6 0.033(2) 0.031(2) 0.036(3) 0.010(2) 0.0141(19) 0.0112(18)
N7 0.031(2) 0.031(2) 0.034(2) 0.007(2) 0.0124(18) 0.0153(18)
N8 0.035(2) 0.028(2) 0.023(2) 0.0062(18) 0.0074(18) 0.0113(18)
C1 0.029(2) 0.034(3) 0.028(3) 0.012(2) 0.006(2) 0.008(2)
C2 0.028(2) 0.028(3) 0.036(3) 0.010(2) 0.010(2) 0.011(2)
C3 0.036(3) 0.038(3) 0.036(3) 0.017(3) 0.007(2) 0.015(2)
C4 0.038(3) 0.048(4) 0.038(3) 0.022(3) 0.013(2) 0.020(3)
C5 0.038(3) 0.032(3) 0.033(3) 0.012(2) 0.017(2) 0.016(2)
C6 0.056(4) 0.043(4) 0.026(3) 0.014(3) 0.015(3) 0.021(3)
C8 0.066(4) 0.043(4) 0.023(3) 0.008(3) 0.009(3) 0.021(3)
C9 0.063(4) 0.060(4) 0.033(3) 0.021(3) 0.010(3) 0.032(3)
C10 0.050(4) 0.053(4) 0.032(3) 0.011(3) -0.001(3) 0.017(3)
C11 0.046(3) 0.050(4) 0.022(3) 0.005(3) 0.003(2) 0.022(3)
C12 0.057(4) 0.046(4) 0.032(3) 0.003(3) -0.002(3) 0.018(3)
C13 0.046(3) 0.038(3) 0.026(3) -0.003(2) -0.001(2) 0.011(3)
C14 0.058(4) 0.036(3) 0.041(4) -0.001(3) -0.004(3) 0.007(3)
C15 0.055(4) 0.032(3) 0.053(4) -0.007(3) -0.003(3) 0.011(3)
C16 0.057(4) 0.038(3) 0.041(3) 0.008(3) 0.009(3) 0.021(3)
C17 0.039(3) 0.034(3) 0.026(3) 0.000(2) 0.004(2) 0.015(2)
C18 0.038(3) 0.039(3) 0.026(3) 0.003(2) 0.001(2) 0.015(2)
C19 0.037(3) 0.036(3) 0.022(3) 0.003(2) 0.004(2) 0.015(2)
C20 0.040(3) 0.033(3) 0.020(2) 0.002(2) 0.006(2) 0.013(2)
C21 0.040(3) 0.047(3) 0.019(2) 0.004(2) 0.006(2) 0.013(3)
C22 0.045(3) 0.029(3) 0.033(3) 0.003(2) 0.013(2) 0.017(2)
C23 0.043(3) 0.028(3) 0.029(3) 0.007(2) 0.014(2) 0.013(2)
C24 0.056(3) 0.022(3) 0.040(3) 0.005(2) 0.007(3) 0.016(2)
C25 0.036(3) 0.033(3) 0.035(3) 0.010(2) 0.005(2) 0.012(2)
C26 0.029(2) 0.028(3) 0.024(2) 0.010(2) 0.0086(19) 0.008(2)
C27 0.030(2) 0.030(3) 0.027(3) 0.004(2) 0.006(2) 0.009(2)
C28 0.037(3) 0.026(3) 0.022(2) 0.004(2) 0.009(2) 0.011(2)
C29 0.044(3) 0.061(4) 0.034(3) 0.018(3) 0.013(3) 0.025(3)
C30 0.050(3) 0.060(4) 0.038(3) 0.019(3) 0.024(3) 0.026(3)
C31 0.036(3) 0.044(3) 0.034(3) 0.016(3) 0.019(2) 0.019(2)
C32 0.039(3) 0.035(3) 0.040(3) 0.011(3) 0.024(2) 0.011(2)
C33 0.028(2) 0.034(3) 0.033(3) 0.004(2) 0.009(2) 0.007(2)
C34 0.038(3) 0.038(3) 0.056(4) 0.013(3) 0.021(3) 0.011(2)
C35 0.039(3) 0.044(4) 0.064(5) 0.000(3) 0.018(3) -0.004(3)
C36 0.029(3) 0.059(4) 0.041(3) 0.001(3) 0.012(2) 0.003(3)
C37 0.025(3) 0.046(4) 0.036(3) 0.000(3) 0.008(2) 0.005(2)
C38 0.025(2) 0.061(4) 0.031(3) 0.004(3) 0.006(2) 0.014(3)
C39 0.030(3) 0.052(4) 0.028(3) 0.000(3) 0.002(2) 0.024(3)
C40 0.034(3) 0.059(4) 0.042(3) 0.012(3) 0.007(3) 0.026(3)
C41 0.047(3) 0.060(4) 0.047(4) 0.016(3) 0.007(3) 0.035(3)
C42 0.047(3) 0.044(4) 0.044(3) 0.016(3) 0.015(3) 0.025(3)
C43 0.033(3) 0.040(3) 0.032(3) 0.009(2) 0.011(2) 0.021(2)
C44 0.027(2) 0.039(3) 0.027(3) 0.004(2) 0.010(2) 0.015(2)
C45 0.026(2) 0.033(3) 0.025(3) 0.001(2) 0.006(2) 0.011(2)
C46 0.025(2) 0.038(3) 0.025(3) 0.003(2) 0.010(2) 0.010(2)
C47 0.042(3) 0.038(3) 0.035(3) 0.009(3) 0.015(2) 0.023(2)
C48 0.037(3) 0.025(3) 0.036(3) 0.007(2) 0.014(2) 0.013(2)
C49 0.050(3) 0.031(3) 0.057(4) 0.000(3) 0.017(3) 0.015(3)
C50 0.047(3) 0.027(3) 0.045(3) 0.005(3) 0.012(3) 0.007(2)
C51 0.034(3) 0.027(3) 0.026(3) 0.009(2) 0.004(2) 0.003(2)
O5 0.080(4) 0.090(5) 0.042(3) -0.004(3) -0.022(3) 0.012(3)
C64 0.094(6) 0.072(6) 0.041(4) 0.012(4) 0.004(4) -0.006(5)
C65 0.071(5) 0.064(5) 0.055(5) 0.010(4) 0.019(4) 0.018(4)
C66 0.064(5) 0.096(7) 0.047(4) 0.017(5) -0.005(4) 0.011(5)
C67 0.142(10) 0.067(6) 0.080(7) -0.003(5) -0.044(7) 0.053(6)
C52A 0.032(6) 0.034(6) 0.029(9) -0.003(5) 0.013(5) 0.003(4)
C53A 0.031(5) 0.044(7) 0.032(7) 0.002(5) 0.006(5) 0.012(5)
C54A 0.032(5) 0.042(8) 0.046(8) 0.008(6) 0.002(5) 0.007(5)
C55A 0.036(6) 0.049(10) 0.040(7) 0.005(6) -0.005(5) 0.010(6)
C56A 0.045(7) 0.055(10) 0.047(7) 0.008(6) 0.010(5) 0.015(6)
C57A 0.045(7) 0.054(9) 0.041(8) 0.005(7) 0.013(6) 0.014(6)
F1A 0.0411(16) 0.0571(19) 0.0632(17) 0.0203(14) -0.0029(13) 0.0046(13)
F2A 0.0411(16) 0.0571(19) 0.0632(17) 0.0203(14) -0.0029(13) 0.0046(13)
F3A 0.0411(16) 0.0571(19) 0.0632(17) 0.0203(14) -0.0029(13) 0.0046(13)
F4A 0.0411(16) 0.0571(19) 0.0632(17) 0.0203(14) -0.0029(13) 0.0046(13)
F5A 0.0411(16) 0.0571(19) 0.0632(17) 0.0203(14) -0.0029(13) 0.0046(13)
C58A 0.031(4) 0.044(6) 0.026(5) -0.005(5) 0.008(3) 0.009(3)
C59A 0.028(4) 0.051(5) 0.040(7) 0.002(5) 0.002(4) 0.004(4)
C60A 0.029(4) 0.054(6) 0.038(7) -0.002(5) 0.002(4) 0.005(4)
C61A 0.027(4) 0.065(8) 0.049(8) 0.009(5) 0.001(4) 0.007(4)
C62A 0.035(4) 0.052(7) 0.033(5) -0.006(5) 0.009(4) 0.013(4)
C63A 0.031(4) 0.049(6) 0.020(5) -0.007(4) 0.009(3) 0.012(3)
F6A 0.052(9) 0.041(6) 0.044(9) 0.010(6) 0.010(6) 0.003(6)
F7A 0.049(9) 0.088(14) 0.106(14) -0.009(8) 0.014(8) -0.023(7)
F8A 0.026(5) 0.112(13) 0.070(9) -0.004(7) 0.005(5) 0.004(6)
F9A 0.092(11) 0.086(12) 0.071(8) 0.022(9) -0.016(7) 0.059(10)
F10A 0.042(8) 0.041(6) 0.023(5) 0.008(4) 0.009(5) 0.023(5)
C52B 0.031(7) 0.050(9) 0.043(13) 0.023(9) -0.003(7) 0.006(6)
C53B 0.029(6) 0.054(9) 0.044(9) 0.014(7) 0.006(5) 0.007(5)
C54B 0.031(6) 0.040(8) 0.047(8) 0.012(6) -0.001(5) -0.003(5)
C55B 0.028(6) 0.041(9) 0.039(8) 0.006(6) 0.001(5) 0.002(5)
C56B 0.031(6) 0.041(10) 0.040(7) 0.009(6) -0.002(5) 0.003(5)
C57B 0.028(6) 0.038(8) 0.017(6) 0.004(5) -0.002(5) 0.002(5)
F1B 0.0411(16) 0.0571(19) 0.0632(17) 0.0203(14) -0.0029(13) 0.0046(13)
F2B 0.0411(16) 0.0571(19) 0.0632(17) 0.0203(14) -0.0029(13) 0.0046(13)
F3B 0.0411(16) 0.0571(19) 0.0632(17) 0.0203(14) -0.0029(13) 0.0046(13)
F4B 0.0411(16) 0.0571(19) 0.0632(17) 0.0203(14) -0.0029(13) 0.0046(13)
F5B 0.0411(16) 0.0571(19) 0.0632(17) 0.0203(14) -0.0029(13) 0.0046(13)
C58B 0.031(4) 0.051(7) 0.033(7) 0.002(6) 0.006(4) 0.007(4)
C59B 0.027(4) 0.049(5) 0.025(6) -0.005(4) 0.008(3) 0.009(3)
C60B 0.032(4) 0.057(7) 0.032(7) -0.002(5) 0.005(4) 0.010(4)
C61B 0.034(5) 0.063(8) 0.042(7) 0.005(6) 0.002(4) 0.008(4)
C62B 0.036(5) 0.062(8) 0.048(7) 0.007(6) 0.005(4) 0.012(4)
C63B 0.034(4) 0.068(7) 0.044(8) 0.014(7) 0.005(4) 0.009(4)
F6B 0.051(9) 0.040(6) 0.054(9) 0.017(6) 0.003(6) -0.006(6)
F7B 0.041(8) 0.084(13) 0.094(13) -0.015(8) 0.019(7) -0.023(7)
F8B 0.030(6) 0.131(14) 0.069(9) 0.005(7) -0.002(5) 0.013(7)
F9B 0.099(11) 0.085(12) 0.071(8) 0.021(9) -0.003(7) 0.067(10)
F10B 0.056(11) 0.086(11) 0.073(8) 0.052(7) 0.034(7) 0.035(8)

loop_
_atom_type_symbol
_atom_type_description
_atom_type_scat_dispersion_real
_atom_type_scat_dispersion_imag
_atom_type_scat_source
C C 0.0033 0.0016 'International Tables Vol C Tables 4.2.6.8 and 6.1.1.4'
H H 0.0000 0.0000 'International Tables Vol C Tables 4.2.6.8 and 6.1.1.4'
F F 0.0171 0.0103 'International Tables Vol C Tables 4.2.6.8 and 6.1.1.4'
N N 0.0061 0.0033 'International Tables Vol C Tables 4.2.6.8 and 6.1.1.4'
O O 0.0106 0.0060 'International Tables Vol C Tables 4.2.6.8 and 6.1.1.4'
Zn Zn 0.2839 1.4301 'International Tables Vol C Tables 4.2.6.8 and 6.1.1.4'

loop_
_geom_angle_atom_site_label_1
_geom_angle_atom_site_label_2
_geom_angle_atom_site_label_3
_geom_angle
O1 Zn1 N1 115.21(17)
O1 Zn1 N2 112.87(18)
O4 Zn1 O1 107.68(17)
O4 Zn1 N1 119.85(18)
O4 Zn1 N2 114.28(17)
N1 Zn1 N2 85.71(19)
O1 Zn2 N3 111.83(18)
O1 Zn2 N4 116.66(17)
O2 Zn2 O1 106.18(16)
O2 Zn2 N3 117.33(17)
O2 Zn2 N4 117.48(17)
N4 Zn2 N3 86.85(18)
O2 Zn3 N5 123.80(17)
O2 Zn3 N6 117.55(17)
O3 Zn3 O2 103.84(16)
O3 Zn3 N5 114.63(17)
O3 Zn3 N6 111.74(18)
N5 Zn3 N6 84.80(18)
O3 Zn4 O4 103.49(17)
O3 Zn4 N7 114.03(18)
O3 Zn4 N8 115.15(16)
O4 Zn4 N7 117.05(17)
O4 Zn4 N8 122.13(17)
N8 Zn4 N7 85.00(18)
Zn1 O1 Zn2 123.7(2)
Zn2 O2 Zn3 114.80(18)
Zn4 O3 Zn3 128.20(19)
Zn1 O4 Zn4 113.50(18)
C2 N1 Zn1 146.7(4)
C2 N1 C5 106.2(5)
C5 N1 Zn1 107.0(4)
C6 N2 Zn1 106.9(4)
C6 N2 C21 117.5(5)
C21 N2 Zn1 134.7(4)
C17 N3 Zn2 136.8(4)
C22 N3 Zn2 104.5(3)
C22 N3 C17 117.2(5)
C23 N4 Zn2 105.8(3)
C26 N4 Zn2 147.8(4)
C26 N4 C23 106.2(4)
C28 N5 Zn3 145.2(4)
C28 N5 C31 106.2(4)
C31 N5 Zn3 107.4(4)
C32 N6 Zn3 106.4(3)
C32 N6 C33 118.6(5)
C33 N6 Zn3 133.6(4)
C43 N7 Zn4 134.1(4)
C47 N7 Zn4 106.3(3)
C47 N7 C43 118.7(5)
C48 N8 Zn4 107.2(3)
C51 N8 Zn4 145.2(4)
C51 N8 C48 106.3(4)
C2 C1 C51 114.5(4)
C2 C1 C52A 111.9(8)
C2 C1 C52B 110.2(9)
C51 C1 C52A 114.6(8)
C51 C1 C52B 110.0(10)
N1 C2 C1 119.9(5)
N1 C2 C3 110.3(5)
C3 C2 C1 129.8(5)
C2 C3 C4 107.0(5)
C5 C4 C3 105.5(5)
N1 C5 C4 111.0(5)
N1 C5 C6 119.1(5)
C4 C5 C6 129.6(5)
N2 C6 C5 120.4(5)
C21 C8 C9 121.5(6)
C10 C9 C8 121.0(6)
C9 C10 C11 119.4(6)
C10 C11 C20 120.6(6)
C12 C11 C10 119.1(5)
C12 C11 C20 120.3(5)
C11 C12 C13 120.7(6)
C12 C13 C14 119.2(5)
C12 C13 C18 119.5(6)
C14 C13 C18 121.4(6)
C15 C14 C13 119.2(6)
C14 C15 C16 120.3(6)
C17 C16 C15 122.9(6)
N3 C17 C18 120.2(5)
C16 C17 N3 119.9(5)
C16 C17 C18 119.8(5)
C13 C18 C17 116.5(5)
C19 C18 C13 119.2(5)
C19 C18 C17 124.3(5)
C20 C19 C18 121.7(5)
C19 C20 C11 118.5(5)
C19 C20 C21 124.5(5)
C21 C20 C11 117.0(5)
C8 C21 N2 118.4(6)
C8 C21 C20 120.4(5)
C20 C21 N2 121.1(5)
N3 C22 C23 122.4(5)
N4 C23 C22 120.2(5)
C24 C23 N4 110.4(5)
C24 C23 C22 129.0(5)
C23 C24 C25 106.2(5)
C24 C25 C26 107.4(5)
N4 C26 C25 109.8(5)
N4 C26 C27 120.4(5)
C25 C26 C27 129.8(5)
C26 C27 C28 114.2(4)
C26 C27 C58B 110.4(10)
C28 C27 C58B 111.5(9)
C58A C27 C26 111.4(9)
C58A C27 C28 114.6(9)
C58A C27 C58B 4.9(12)
N5 C28 C27 118.4(4)
N5 C28 C29 110.9(5)
C29 C28 C27 130.7(5)
C30 C29 C28 107.2(5)
C29 C30 C31 106.0(5)
N5 C31 C30 109.7(5)
N5 C31 C32 118.5(5)
C32 C31 C30 131.7(5)
N6 C32 C31 120.8(5)
N6 C33 C46 119.9(5)
C34 C33 N6 119.2(5)
C34 C33 C46 120.8(5)
C33 C34 C35 120.7(6)
C36 C35 C34 121.2(6)
C35 C36 C37 120.9(6)
C36 C37 C46 119.3(6)
C38 C37 C36 122.3(5)
C38 C37 C46 118.4(5)
C39 C38 C37 123.2(5)
C38 C39 C40 122.0(5)
C38 C39 C44 119.0(5)
C40 C39 C44 118.9(6)
C41 C40 C39 121.2(6)
C40 C41 C42 120.3(6)
C43 C42 C41 121.1(6)
N7 C43 C44 120.4(5)
C42 C43 N7 118.9(5)
C42 C43 C44 120.6(5)
C43 C44 C39 117.8(5)
C45 C44 C39 118.1(5)
C45 C44 C43 124.1(5)
C46 C45 C44 122.3(5)
C37 C46 C33 117.2(5)
C45 C46 C33 124.0(5)
C45 C46 C37 118.9(5)
N7 C47 C48 121.0(5)
N8 C48 C47 118.4(5)
N8 C48 C49 110.8(5)
C49 C48 C47 130.7(5)
C48 C49 C50 106.7(5)
C49 C50 C51 106.1(5)
N8 C51 C1 119.6(5)
N8 C51 C50 110.1(5)
C50 C51 C1 130.4(5)
C64 O5 C67 107.0(6)
O5 C64 C65 106.1(7)
C64 C65 C66 107.9(8)
C67 C66 C65 104.8(7)
O5 C67 C66 106.9(8)
C53A C52A C1 125.8(10)
C53A C52A C57A 120.0
C57A C52A C1 114.1(10)
C52A C53A C54A 120.0
C52A C53A F1A 114.2(10)
C54A C53A F1A 125.8(10)
C55A C54A C53A 120.0
F2A C54A C53A 121.8(16)
F2A C54A C55A 118.2(16)
C54A C55A C56A 120.0
F3A C55A C54A 121.0(19)
F3A C55A C56A 118.9(19)
C55A C56A C57A 120.0
F4A C56A C55A 119.2(17)
F4A C56A C57A 120.8(17)
C56A C57A C52A 120.0
F5A C57A C52A 122.8(13)
F5A C57A C56A 117.2(13)
C27 C58A C63B 116.4(10)
C59A C58A C27 112.5(10)
C59A C58A C63A 120.0
C59A C58A C63B 131.1(6)
C63A C58A C27 127.4(10)
C63A C58A C63B 11.3(6)
C59B C58A C27 130.2(14)
C59B C58A C59A 17.9(6)
C59B C58A C63A 102.2(6)
C59B C58A C63B 113.3(11)
C58A C59A C60A 120.0
C58A C59A C58B 5.0(8)
C58A C59A C60B 100.3(5)
C60A C59A C58B 115.1(8)
C60A C59A C60B 19.7(5)
F6A C59A C58A 125.8(13)
F6A C59A C60A 114.2(13)
F6A C59A C58B 130.7(13)
F6A C59A C60B 133.9(15)
C58B C59A C60B 95.4(10)
F6B C59A C58A 141.8(16)
F6B C59A C60A 98.2(16)
F6B C59A F6A 16.0(19)
F6B C59A C58B 146.7(16)
F6B C59A C60B 117.9(18)
C59A C60A C61A 120.0
C59A C60A C61B 110.1(5)
C59A C60A F6B 30.9(9)
C61A C60A C61B 9.9(5)
C61A C60A F6B 150.9(10)
F7A C60A C59A 122.5(12)
F7A C60A C61A 117.5(12)
F7A C60A C61B 127.3(13)
F7A C60A F6B 91.6(13)
C59B C60A C59A 15.8(10)
C59B C60A C61A 104.2(10)
C59B C60A F7A 138.3(14)
C59B C60A C61B 94.3(9)
C59B C60A F6B 46.7(9)
C59B C60A F7B 173.4(17)
C60B C60A C59A 113.9(15)
C60B C60A C61A 6.4(16)
C60B C60A F7A 124(2)
C60B C60A C59B 98(2)
C60B C60A C61B 4.3(14)
C60B C60A F6B 145(2)
C60B C60A F7B 88(2)
F6B C60A C61B 141.0(10)
F7B C60A C59A 157.8(14)
F7B C60A C61A 82.2(14)
F7B C60A F7A 35.4(11)
F7B C60A C61B 92.1(14)
F7B C60A F6B 126.9(16)
C60A C61A C59B 33.5(8)
C60A C61A C62B 122.2(8)
C60A C61A F7B 44.4(8)
C60A C61A F8B 154.7(10)
C62A C61A C60A 120.0
C62A C61A C59B 86.5(8)
C62A C61A C62B 2.5(8)
C62A C61A F7B 164.4(8)
C62A C61A F8B 85.2(10)
F8A C61A C60A 123.1(12)
F8A C61A C62A 116.8(12)
F8A C61A C59B 156.6(13)
F8A C61A C62B 114.6(12)
F8A C61A F7B 78.8(11)
F8A C61A F8B 31.7(7)
C60B C61A C60A 5.5(14)
C60B C61A C62A 114.8(13)
C60B C61A F8A 128.3(18)
C60B C61A C59B 28.3(8)
C60B C61A C62B 117.0(14)
C60B C61A F7B 49.6(13)
C60B C61A F8B 160.0(17)
C61B C61A C60A 150.4(14)
C61B C61A C62A 30.4(14)
C61B C61A F8A 86.4(16)
C61B C61A C59B 116.9(14)
C61B C61A C60B 145(2)
C61B C61A C62B 28.2(8)
C61B C61A F7B 165.2(16)
C61B C61A F8B 54.8(13)
C62B C61A C59B 88.7(6)
F7B C61A C59B 77.9(9)
F7B C61A C62B 166.6(10)
F8B C61A C59B 171.7(11)
F8B C61A C62B 83.0(10)
F8B C61A F7B 110.4(9)
C61A C62A C63A 120.0
C61A C62A C60B 21.8(5)
C61A C62A C63B 129.3(11)
C61A C62A F9B 139.7(11)
C63A C62A C60B 98.2(5)
C63A C62A C63B 9.5(11)
C63A C62A F9B 100.2(11)
F9A C62A C61A 122.6(13)
F9A C62A C63A 117.3(14)
F9A C62A C60B 144.4(15)
F9A C62A C63B 107.9(14)
F9A C62A F9B 17.1(15)
C61B C62A C61A 24.7(9)
C61B C62A C63A 144.7(9)
C61B C62A F9A 98.0(18)
C61B C62A C60B 46.4(7)
C61B C62A C63B 153.9(17)
C61B C62A F9B 115.1(15)
C62B C62A C61A 172(3)
C62B C62A C63A 68(3)
C62B C62A F9A 50(2)
C62B C62A C60B 165(3)
C62B C62A C61B 148(3)
C62B C62A C63B 58.2(17)
C62B C62A F9B 33(2)
C63B C62A C60B 107.6(10)
C63B C62A F9B 90.8(11)
F9B C62A C60B 161.5(12)
C58A C63A F10B 114.5(13)
C62A C63A C58A 120.0
C62A C63A F10B 125.4(13)
F10A C63A C58A 120.0(13)
F10A C63A C62A 119.9(13)
F10A C63A F10B 7.3(17)
C58B C63A C58A 1.5(18)
C58B C63A C62A 120.8(10)
C58B C63A F10A 119.2(13)
C58B C63A C62B 145.6(14)
C58B C63A F10B 113.6(13)
C62B C63A C58A 144.9(6)
C62B C63A C62A 25.0(6)
C62B C63A F10A 95.1(14)
C62B C63A F10B 100.4(14)
C59A F6A C59B 4.6(10)
F6B F6A C59A 29(4)
F6B F6A C59B 25(4)
C60A F7A C60B 17.4(7)
F7B F7A C60A 62(3)
F7B F7A C60B 44(2)
C61A F8A C61B 27.8(5)
F8B F8A C61A 89.1(18)
F8B F8A C61B 61.4(16)
C62A F9A C61B 30.9(9)
C62B F9A C62A 25.8(9)
C62B F9A C61B 56.7(11)
F9B F9A C62A 129(4)
F9B F9A C61B 160(4)
F9B F9A C62B 104(4)
C63B F10A C63A 4(2)
C53B C52B C1 122.9(10)
C53B C52B C57B 120.0
C57B C52B C1 116.8(10)
C54B C53B C52B 120.0
F1B C53B C52B 136.0(16)
F1B C53B C54B 104.0(16)
C53B C54B F1B 29.7(7)
C55B C54B C53B 120.0
C55B C54B F1B 149.7(7)
F2B C54B C53B 124.9(17)
F2B C54B C55B 115.1(17)
F2B C54B F1B 95.1(17)
C54B C55B C56B 120.0
F3B C55B C54B 127.1(19)
F3B C55B C56B 112.9(19)
C57B C56B C55B 120.0
F4B C56B C55B 122.6(16)
F4B C56B C57B 117.4(16)
C56B C57B C52B 120.0
F5B C57B C52B 121.6(12)
F5B C57B C56B 118.3(12)
C53B F1B C54B 46.2(12)
C59A C58B C27 102.6(11)
C63A C58B C27 132.9(14)
C63A C58B C59A 124.0(11)
C63A C58B C59B 107.4(7)
C63A C58B C63B 12.7(7)
C59B C58B C27 119.1(11)
C59B C58B C59A 16.6(6)
C59B C58B C63B 120.0
C63B C58B C27 120.7(11)
C63B C58B C59A 136.5(6)
C58A C59B C61A 111.4(12)
C58A C59B F6A 103.4(11)
C58A C59B C58B 6.3(12)
C58A C59B C60B 126.2(11)
C60A C59B C58A 153.6(16)
C60A C59B C61A 42.3(5)
C60A C59B F6A 103.0(14)
C60A C59B C58B 147.4(6)
C60A C59B C60B 27.5(6)
C60A C59B F6B 93.3(15)
F6A C59B C61A 145.2(13)
C58B C59B C61A 105.2(4)
C58B C59B F6A 109.6(12)
C60B C59B C61A 14.8(4)
C60B C59B F6A 130.4(12)
C60B C59B C58B 120.0
F6B C59B C58A 113.1(14)
F6B C59B C61A 135.6(14)
F6B C59B F6A 9.7(15)
F6B C59B C58B 119.2(13)
F6B C59B C60B 120.8(13)
C59A C60B C62A 101.5(8)
C59A C60B F7A 85.4(10)
C60A C60B C59A 46.4(12)
C60A C60B C61A 168(3)
C60A C60B C62A 148(2)
C60A C60B F7A 39.1(16)
C60A C60B C59B 54(2)
C60A C60B C61B 174(2)
C60A C60B F7B 63.2(18)
C61A C60B C59A 144.9(17)
C61A C60B C62A 43.5(9)
C61A C60B F7A 129.5(17)
C61A C60B C59B 136.9(11)
C61A C60B C61B 16.9(11)
C61A C60B F7B 105.5(18)
F7A C60B C62A 172.6(12)
C59B C60B C59A 8.0(10)
C59B C60B C62A 93.4(6)
C59B C60B F7A 93.4(10)
C59B C60B C61B 120.0
C61B C60B C59A 128.0(10)
C61B C60B C62A 26.6(6)
C61B C60B F7A 146.4(10)
F7B C60B C59A 109.6(13)
F7B C60B C62A 148.9(14)
F7B C60B F7A 24.2(10)
F7B C60B C59B 117.6(13)
F7B C60B C61B 122.4(13)
C61A C61B C60A 19.7(9)
C61A C61B C62A 125(2)
C61A C61B F8A 65.8(15)
C61A C61B F9A 176(2)
C61A C61B C60B 17.9(12)
C61A C61B C62B 137.9(12)
C61A C61B F8B 99.5(17)
C62A C61B C60A 105.2(11)
C62A C61B F8A 169.2(17)
C62A C61B F9A 51.2(12)
C62A C61B C60B 107.0(12)
C62A C61B C62B 13.1(12)
C62A C61B F8B 135.5(17)
F8A C61B C60A 85.5(11)
F8A C61B F9A 118.2(13)
F9A C61B C60A 156.3(10)
C60B C61B C60A 2.0(7)
C60B C61B F8A 83.7(11)
C60B C61B F9A 158.1(10)
C60B C61B C62B 120.0
C62B C61B C60A 118.2(6)
C62B C61B F8A 156.3(11)
C62B C61B F9A 38.1(10)
F8B C61B C60A 119.2(13)
F8B C61B F8A 33.8(8)
F8B C61B F9A 84.4(13)
F8B C61B C60B 117.5(13)
F8B C61B C62B 122.5(13)
C62A C62B C61A 5.9(19)
C62A C62B C63A 87(3)
C62A C62B F9A 104(3)
C62A C62B C61B 19(2)
C62A C62B C63B 101(2)
C62A C62B F9B 134(3)
C63A C62B C61A 92.8(9)
C63A C62B C61B 106.7(9)
C63A C62B C63B 13.4(9)
C63A C62B F9B 138.4(14)
F9A C62B C61A 99.1(17)
F9A C62B C63A 168.1(18)
F9A C62B C61B 85.2(16)
F9A C62B C63B 154.8(17)
F9A C62B F9B 29.6(17)
C61B C62B C61A 13.9(4)
C63B C62B C61A 106.1(4)
C63B C62B C61B 120.0
F9B C62B C61A 128.7(15)
F9B C62B C61B 114.8(14)
F9B C62B C63B 125.2(14)
C58A C63B C62A 99.5(10)
F10A C63B C58A 133.0(17)
F10A C63B C62A 127(2)
F10A C63B C58B 133.6(18)
F10A C63B C62B 106.0(18)
F10A C63B F10B 10(2)
C58B C63B C58A 1.0(16)
C58B C63B C62A 99.0(5)
C62B C63B C58A 120.5(7)
C62B C63B C62A 21.0(5)
C62B C63B C58B 120.0
F10B C63B C58A 126.0(15)
F10B C63B C62A 134.5(19)
F10B C63B C58B 126.5(16)
F10B C63B C62B 113.5(16)
C59A F6B C60A 50.9(10)
C59A F6B C59B 10.9(13)
F6A F6B C59A 135(6)
F6A F6B C60A 174(6)
F6A F6B C59B 145(6)
C59B F6B C60A 40.0(10)
C60A F7B C61A 53.4(10)
C60A F7B C60B 28.5(7)
F7A F7B C60A 83(3)
F7A F7B C61A 136(3)
F7A F7B C60B 111(3)
C60B F7B C61A 24.9(8)
F8A F8B C61A 59.2(17)
F8A F8B C61B 85(2)
C61B F8B C61A 25.6(6)
F9A F9B C62A 33(3)
F9A F9B C62B 47(3)
C62B F9B C62A 13.3(8)
C63B F10B C63A 1.3(17)

loop_
_geom_bond_atom_site_label_1
_geom_bond_atom_site_label_2
_geom_bond_distance
Zn1 O1 1.931(4)
Zn1 O4 1.926(4)
Zn1 N1 1.989(5)
Zn1 N2 2.055(4)
Zn2 O1 1.951(4)
Zn2 O2 1.927(4)
Zn2 N3 2.083(5)
Zn2 N4 2.000(4)
Zn3 O2 1.933(4)
Zn3 O3 1.923(4)
Zn3 N5 1.985(4)
Zn3 N6 2.083(4)
Zn4 O3 1.908(4)
Zn4 O4 1.936(4)
Zn4 N7 2.072(4)
Zn4 N8 1.992(4)
N1 C2 1.356(7)
N1 C5 1.377(7)
N2 C6 1.309(8)
N2 C21 1.431(7)
N3 C17 1.438(7)
N3 C22 1.325(7)
N4 C23 1.392(7)
N4 C26 1.356(6)
N5 C28 1.356(7)
N5 C31 1.386(7)
N6 C32 1.311(7)
N6 C33 1.416(7)
N7 C43 1.427(7)
N7 C47 1.309(7)
N8 C48 1.376(7)
N8 C51 1.360(7)
C1 C2 1.516(7)
C1 C51 1.529(8)
C1 C52A 1.532(11)
C1 C52B 1.577(11)
C2 C3 1.397(8)
C3 C4 1.406(8)
C4 C5 1.387(8)
C5 C6 1.417(8)
C8 C9 1.392(9)
C8 C21 1.390(8)
C9 C10 1.356(10)
C10 C11 1.435(9)
C11 C12 1.400(9)
C11 C20 1.442(7)
C12 C13 1.410(9)
C13 C14 1.424(9)
C13 C18 1.433(7)
C14 C15 1.371(10)
C15 C16 1.397(9)
C16 C17 1.356(9)
C17 C18 1.456(8)
C18 C19 1.411(8)
C19 C20 1.401(8)
C20 C21 1.417(8)
C22 C23 1.394(8)
C23 C24 1.385(8)
C24 C25 1.392(8)
C25 C26 1.404(8)
C26 C27 1.520(7)
C27 C28 1.523(7)
C27 C58A 1.508(9)
C27 C58B 1.596(11)
C28 C29 1.397(8)
C29 C30 1.388(9)
C30 C31 1.416(8)
C31 C32 1.406(8)
C33 C34 1.371(8)
C33 C46 1.447(8)
C34 C35 1.411(9)
C35 C36 1.347(10)
C36 C37 1.432(9)
C37 C38 1.389(9)
C37 C46 1.446(7)
C38 C39 1.379(9)
C39 C40 1.420(9)
C39 C44 1.448(7)
C40 C41 1.350(10)
C41 C42 1.416(9)
C42 C43 1.362(8)
C43 C44 1.429(8)
C44 C45 1.405(8)
C45 C46 1.394(8)
C47 C48 1.411(8)
C48 C49 1.386(8)
C49 C50 1.397(9)
C50 C51 1.418(8)
O5 C64 1.428(11)
O5 C67 1.439(11)
C64 C65 1.433(10)
C65 C66 1.495(13)
C66 C67 1.443(13)
C52A C53A 1.3900
C52A C57A 1.3900
C53A C54A 1.3900
C53A F1A 1.70(2)
C54A C55A 1.3900
C54A F2A 1.29(2)
C55A C56A 1.3900
C55A F3A 1.375(12)
C56A C57A 1.3900
C56A F4A 1.35(2)
C57A F5A 1.30(2)
C58A C59A 1.3900
C58A C63A 1.3900
C58A C59B 1.33(3)
C58A C63B 1.55(3)
C59A C60A 1.3900
C59A F6A 1.33(2)
C59A C58B 1.49(3)
C59A C60B 1.756(16)
C59A F6B 0.92(2)
C60A C61A 1.3900
C60A F7A 1.37(3)
C60A C59B 1.14(2)
C60A C60B 0.648(12)
C60A C61B 2.035(12)
C60A F6B 1.773(19)
C60A F7B 1.21(2)
C61A C62A 1.3900
C61A F8A 1.384(16)
C61A C59B 2.004(14)
C61A C60B 0.750(13)
C61A C61B 0.707(12)
C61A C62B 1.973(13)
C61A F7B 1.72(3)
C61A F8B 1.612(19)
C62A C63A 1.3900
C62A F9A 1.30(2)
C62A C60B 1.835(13)
C62A C61B 0.858(16)
C62A C62B 0.587(13)
C62A C63B 1.607(19)
C62A F9B 1.83(2)
C63A F10A 1.32(2)
C63A C58B 1.23(3)
C63A C62B 1.29(3)
C63A F10B 1.66(3)
F6A C59B 1.74(2)
F6A F6B 0.52(2)
F7A C60B 1.81(3)
F7A F7B 0.80(3)
F8A C61B 1.515(17)
F8A F8B 0.847(19)
F9A C61B 1.66(2)
F9A C62B 1.03(2)
F9A F9B 0.70(3)
F10A C63B 1.00(2)
C52B C53B 1.3900
C52B C57B 1.3900
C53B C54B 1.3900
C53B F1B 0.96(2)
C54B C55B 1.3900
C54B F1B 1.87(3)
C54B F2B 1.29(2)
C55B C56B 1.3900
C55B F3B 1.362(12)
C56B C57B 1.3900
C56B F4B 1.37(2)
C57B F5B 1.33(2)
C58B C59B 1.3900
C58B C63B 1.3900
C59B C60B 1.3900
C59B F6B 1.29(2)
C60B C61B 1.3900
C60B F7B 1.36(2)
C61B C62B 1.3900
C61B F8B 1.336(17)
C62B C63B 1.3900
C62B F9B 1.37(2)
C63B F10B 1.33(2)
